data_7249524
loop_
_publ_author_name
'Zhang, Guoqiang'
'Pan, Rongkai'
'Liu, Shenggui'
'Chen, Huihui'

_publ_section_title
;
 Synthesis, crystal structures and luminescence properties of Zn(ii) and
 Cd(ii) coordination compounds assembled from flexible bis(quinolyl)
 ligands with symmetrical spacers: the influence of coordinated anions
;
_journal_issue 46
_journal_name_full CrystEngComm
_journal_page_first 6627
_journal_page_last 6639
_journal_paper_doi 10.1039/D4CE00768A
_journal_volume 26
_journal_year 2024
_chemical_formula_moiety 'C45 H30 Cl N15 S5 Zn3, 3(C3 H7 N O)'
_chemical_formula_sum 'C54 H51 Cl N18 O3 S5 Zn3'
_chemical_formula_weight 1391.98
_space_group_crystal_system triclinic
_space_group_IT_number 2
_space_group_name_Hall '-P 1'
_space_group_name_H-M_alt 'P -1'
_atom_sites_solution_hydrogens geom
_atom_sites_solution_primary direct
_audit_block_doi 10.5517/ccdc.csd.cc2jct1s
_audit_creation_date 2024-05-09
_audit_creation_method
;
Olex2 1.5
(compiled 2024.02.16 svn.r378c4104 for OlexSys, GUI svn.r6928)
;
_audit_update_record
;
2024-05-21 deposited with the CCDC.	2024-10-29 downloaded from the CCDC.
;
_cell_angle_alpha 88.751(7)
_cell_angle_beta 80.700(7)
_cell_angle_gamma 86.179(7)
_cell_formula_units_Z 2
_cell_length_a 9.9962(9)
_cell_length_b 17.1239(15)
_cell_length_c 18.0077(15)
_cell_measurement_reflns_used 2564
_cell_measurement_temperature 150(2)
_cell_measurement_theta_max 61.23
_cell_measurement_theta_min 2.49
_cell_volume 3035.0(5)
_computing_cell_refinement 'SAINT V8.40B (?, 2016)'
_computing_data_reduction 'SAINT V8.40B (?, 2016)'
_computing_molecular_graphics 'Olex2 1.5 (Dolomanov et al., 2009)'
_computing_publication_material 'Olex2 1.5 (Dolomanov et al., 2009)'
_computing_structure_refinement 'SHELXL 2018/3 (Sheldrick, 2015)'
_computing_structure_solution 'SHELXS  (Sheldrick, 2008)'
_diffrn_ambient_temperature 150(2)
_diffrn_measured_fraction_theta_full 0.994
_diffrn_measured_fraction_theta_max 0.994
_diffrn_measurement_device_type 'Bruker APEX-II CCD'
_diffrn_measurement_method '\f and \w scans'
_diffrn_radiation_type CuK\a
_diffrn_radiation_wavelength 1.54178
_diffrn_reflns_av_R_equivalents 0.1615
_diffrn_reflns_av_unetI/netI 0.1458
_diffrn_reflns_Laue_measured_fraction_full 0.994
_diffrn_reflns_Laue_measured_fraction_max 0.994
_diffrn_reflns_limit_h_max 10
_diffrn_reflns_limit_h_min -11
_diffrn_reflns_limit_k_max 20
_diffrn_reflns_limit_k_min -20
_diffrn_reflns_limit_l_max 21
_diffrn_reflns_limit_l_min -20
_diffrn_reflns_number 36015
_diffrn_reflns_point_group_measured_fraction_full 0.994
_diffrn_reflns_point_group_measured_fraction_max 0.994
_diffrn_reflns_theta_full 66.919
_diffrn_reflns_theta_max 66.919
_diffrn_reflns_theta_min 2.486
_diffrn_source_current 1.1
_diffrn_source_power 0.05500000000000001
_diffrn_source_voltage 50.0
_diffrn_standards_number 0
_exptl_absorpt_coefficient_mu 3.880
_exptl_absorpt_correction_T_max 0.7528
_exptl_absorpt_correction_T_min 0.5653
_exptl_absorpt_correction_type none
_exptl_crystal_colour 'clear brownish brown'
_exptl_crystal_colour_lustre clear
_exptl_crystal_colour_modifier brownish
_exptl_crystal_colour_primary brown
_exptl_crystal_density_diffrn 1.523
_exptl_crystal_description block
_exptl_crystal_F_000 1424
_exptl_crystal_size_max 0.1
_exptl_crystal_size_mid 0.04
_exptl_crystal_size_min 0.02
_refine_diff_density_max 0.637
_refine_diff_density_min -0.531
_refine_diff_density_rms 0.094
_refine_ls_extinction_method none
_refine_ls_goodness_of_fit_ref 0.992
_refine_ls_hydrogen_treatment constr
_refine_ls_matrix_type full
_refine_ls_number_parameters 763
_refine_ls_number_reflns 10733
_refine_ls_number_restraints 0
_refine_ls_restrained_S_all 0.992
_refine_ls_R_factor_all 0.1281
_refine_ls_R_factor_gt 0.0675
_refine_ls_shift/su_max 0.000
_refine_ls_shift/su_mean 0.000
_refine_ls_structure_factor_coef Fsqd
_refine_ls_weighting_details 'w=1/[\s^2^(Fo^2^)+(0.0761P)^2^] where P=(Fo^2^+2Fc^2^)/3'
_refine_ls_weighting_scheme calc
_refine_ls_wR_factor_gt 0.1595
_refine_ls_wR_factor_ref 0.1927
_reflns_Friedel_coverage 0.000
_reflns_number_gt 6177
_reflns_number_total 10733
_reflns_threshold_expression 'I > 2\s(I)'
_cod_data_source_file d4ce00768a2.cif
_cod_data_source_block cu_221110b_0m
_cod_depositor_comments 'Adding full bibliography for 7249521--7249527.cif.'
_cod_database_code 7249524
_shelx_shelxl_version_number 2018/3
_shelx_space_group_comment
;
The symmetry employed for this shelxl refinement is uniquely defined
by the following loop, which should always be used as a source of
symmetry information in preference to the above space-group names.
They are only intended as comments.
;
_shelx_estimated_absorpt_t_max 0.926
_shelx_estimated_absorpt_t_min 0.698
_olex2_refinement_description
;
1.a Aromatic/amide H refined with riding coordinates:
 N4(H4), N10(H10), C29(H29), C27(H27), C23(H23), C7(H7), C41(H41), C26(H26),
 C2(H2), C3(H3), C5(H5), C28(H28), C31(H31), C12(H12), C24(H24), C15(H15),
 C33(H33), C8(H8), C10(H10A), C35(H35), C40(H40), C36(H36), C38(H38), C14(H14),
 C6(H6), C39(H39), C17(H17), C18(H18), C20(H20), C19(H19), C48(H48), C53(H53),
 C51(H51)
1.b Idealised Me refined as rotating group:
 C47(H47A,H47B,H47C), C46(H46A,H46B,H46C), C54(H54A,H54B,H54C), C52(H52A,H52B,
 H52C), C49(H49A,H49B,H49C), C50(H50A,H50B,H50C)
;
_olex2_submission_special_instructions 'No special instructions were received'

loop_
_space_group_symop_operation_xyz
'x, y, z'
'-x, -y, -z'

loop_
_atom_site_label
_atom_site_type_symbol
_atom_site_fract_x
_atom_site_fract_y
_atom_site_fract_z
_atom_site_U_iso_or_equiv
_atom_site_adp_type
_atom_site_occupancy
_atom_site_site_symmetry_order
_atom_site_calc_flag
_atom_site_refinement_flags_posn
_atom_site_refinement_flags_adp
_atom_site_refinement_flags_occupancy
_atom_site_disorder_assembly
_atom_site_disorder_group
Zn1 Zn 0.40225(8) 0.69318(5) 0.32963(5) 0.0442(2) Uani 1 1 d . . . . .
Zn2 Zn 0.33991(9) 0.45567(5) 0.16452(5) 0.0485(2) Uani 1 1 d . . . . .
Zn3 Zn 0.73832(9) 0.91908(5) 0.32580(5) 0.0509(2) Uani 1 1 d . . . . .
S1 S 0.34138(18) 0.72838(9) 0.20307(9) 0.0501(4) Uani 1 1 d . . . . .
S2 S 0.64903(17) 0.65429(9) 0.29399(9) 0.0488(4) Uani 1 1 d . . . . .
S4 S 0.5930(2) 0.92765(11) 0.58722(11) 0.0653(5) Uani 1 1 d . . . . .
N4 N 0.3270(5) 0.6199(3) 0.1036(3) 0.0457(12) Uani 1 1 d . . . . .
H4 H 0.321399 0.658600 0.070974 0.055 Uiso 1 1 calc R U . . .
N2 N 0.3479(5) 0.5842(3) 0.2938(3) 0.0439(11) Uani 1 1 d . . . . .
N8 N 0.4902(5) 0.7996(3) 0.3478(3) 0.0459(12) Uani 1 1 d . . . . .
N5 N 0.3283(6) 0.5445(3) 0.0831(3) 0.0485(12) Uani 1 1 d . . . . .
N11 N 0.8783(6) 0.8290(3) 0.2826(3) 0.0493(13) Uani 1 1 d . . . . .
N9 N 0.6259(5) 0.8117(3) 0.3246(3) 0.0475(12) Uani 1 1 d . . . . .
N7 N 0.2334(5) 0.7684(3) 0.3893(3) 0.0451(12) Uani 1 1 d . . . . .
N1 N 0.3841(5) 0.6159(3) 0.4329(3) 0.0421(11) Uani 1 1 d . . . . .
N10 N 0.8333(6) 0.7572(3) 0.2759(3) 0.0510(13) Uani 1 1 d . . . . .
H10 H 0.889061 0.718203 0.256600 0.061 Uiso 1 1 calc R U . . .
N12 N 0.9379(6) 0.9727(3) 0.3015(3) 0.0518(13) Uani 1 1 d . . . . .
N3 N 0.3395(6) 0.5688(3) 0.2204(3) 0.0482(12) Uani 1 1 d . . . . .
C22 C 0.2689(6) 0.8394(4) 0.4036(4) 0.0470(14) Uani 1 1 d . . . . .
C25 C 0.0081(7) 0.8014(4) 0.4598(4) 0.0483(15) Uani 1 1 d . . . . .
C29 C 0.0617(7) 0.6756(4) 0.3973(4) 0.0527(16) Uani 1 1 d . . . . .
H29 H 0.123711 0.640146 0.367121 0.063 Uiso 1 1 calc R U . . .
C27 C -0.1592(7) 0.7046(4) 0.4679(4) 0.0576(17) Uani 1 1 d . . . . .
H27 H -0.248151 0.688817 0.485662 0.069 Uiso 1 1 calc R U . . .
C1 C 0.3461(6) 0.5453(4) 0.4198(4) 0.0448(14) Uani 1 1 d . . . . .
C9 C 0.3979(6) 0.6338(4) 0.5054(4) 0.0462(14) Uani 1 1 d . . . . .
N6 N 0.3178(6) 0.3936(3) 0.0597(3) 0.0496(13) Uani 1 1 d . . . . .
C42 C 0.9625(7) 1.0484(4) 0.3132(4) 0.0536(16) Uani 1 1 d . . . . .
C11 C 0.3348(6) 0.6338(3) 0.1789(4) 0.0447(14) Uani 1 1 d . . . . .
C23 C 0.1778(7) 0.8944(4) 0.4465(4) 0.0537(16) Uani 1 1 d . . . . .
H23 H 0.206205 0.944638 0.455572 0.064 Uiso 1 1 calc R U . . .
C7 C 0.4694(8) 0.7230(4) 0.5905(4) 0.0565(17) Uani 1 1 d . . . . .
H7 H 0.504554 0.771521 0.599512 0.068 Uiso 1 1 calc R U . . .
C41 C 0.8544(8) 1.1029(4) 0.3413(4) 0.0620(18) Uani 1 1 d . . . . .
H41 H 0.764337 1.086510 0.352685 0.074 Uiso 1 1 calc R U . . .
C4 C 0.3675(7) 0.5797(4) 0.5661(4) 0.0513(15) Uani 1 1 d . . . . .
C13 C 0.3313(7) 0.4409(4) -0.0001(4) 0.0491(15) Uani 1 1 d . . . . .
C26 C -0.1229(7) 0.7770(4) 0.4868(4) 0.0536(16) Uani 1 1 d . . . . .
H26 H -0.186501 0.810547 0.518220 0.064 Uiso 1 1 calc R U . . .
C34 C 1.0396(7) 0.9221(4) 0.2733(4) 0.0496(15) Uani 1 1 d . . . . .
C2 C 0.3146(7) 0.4895(4) 0.4771(4) 0.0520(16) Uani 1 1 d . . . . .
H2 H 0.288191 0.439666 0.465031 0.062 Uiso 1 1 calc R U . . .
C32 C 0.6999(7) 0.7468(4) 0.2998(3) 0.0463(14) Uani 1 1 d . . . . .
C3 C 0.3214(7) 0.5063(4) 0.5495(4) 0.0525(16) Uani 1 1 d . . . . .
H3 H 0.295841 0.469499 0.588611 0.063 Uiso 1 1 calc R U . . .
C21 C 0.3198(8) 0.3147(4) 0.0495(4) 0.0556(17) Uani 1 1 d . . . . .
C37 C 1.0972(8) 1.0748(4) 0.2952(4) 0.0581(17) Uani 1 1 d . . . . .
C5 C 0.3850(7) 0.6006(4) 0.6390(4) 0.0533(16) Uani 1 1 d . . . . .
H5 H 0.360929 0.565969 0.680261 0.064 Uiso 1 1 calc R U . . .
C28 C -0.0668(7) 0.6550(4) 0.4232(4) 0.0567(17) Uani 1 1 d . . . . .
H28 H -0.093472 0.605486 0.410300 0.068 Uiso 1 1 calc R U . . .
C31 C 0.4103(7) 0.8560(4) 0.3769(4) 0.0507(15) Uani 1 1 d . . . . .
H31 H 0.441459 0.906653 0.381073 0.061 Uiso 1 1 calc R U . . .
C12 C 0.3308(7) 0.5254(4) 0.0139(4) 0.0532(16) Uani 1 1 d . . . . .
H12 H 0.332239 0.563396 -0.025482 0.064 Uiso 1 1 calc R U . . .
C24 C 0.0500(8) 0.8753(4) 0.4744(4) 0.0576(17) Uani 1 1 d . . . . .
H24 H -0.011049 0.911797 0.503840 0.069 Uiso 1 1 calc R U . . .
C15 C 0.3515(7) 0.3347(4) -0.0866(4) 0.0567(17) Uani 1 1 d . . . . .
H15 H 0.362816 0.314850 -0.136224 0.068 Uiso 1 1 calc R U . . .
C33 C 1.0026(7) 0.8428(4) 0.2640(4) 0.0527(16) Uani 1 1 d . . . . .
H33 H 1.068738 0.802764 0.244694 0.063 Uiso 1 1 calc R U . . .
C8 C 0.4512(7) 0.7050(4) 0.5189(4) 0.0492(15) Uani 1 1 d . . . . .
H8 H 0.474670 0.740743 0.478576 0.059 Uiso 1 1 calc R U . . .
C30 C 0.1034(7) 0.7488(4) 0.4147(4) 0.0461(14) Uani 1 1 d . . . . .
C10 C 0.3396(7) 0.5278(4) 0.3421(4) 0.0492(15) Uani 1 1 d . . . . .
H10A H 0.329543 0.475855 0.327372 0.059 Uiso 1 1 calc R U . . .
C16 C 0.3396(7) 0.2830(4) -0.0245(4) 0.0553(17) Uani 1 1 d . . . . .
C35 C 1.1754(7) 0.9439(4) 0.2546(4) 0.0560(17) Uani 1 1 d . . . . .
H35 H 1.246046 0.906718 0.234414 0.067 Uiso 1 1 calc R U . . .
C40 C 0.8789(9) 1.1788(4) 0.3522(5) 0.068(2) Uani 1 1 d . . . . .
H40 H 0.805713 1.214745 0.371472 0.082 Uiso 1 1 calc R U . . .
C36 C 1.2023(8) 1.0184(4) 0.2661(4) 0.0614(18) Uani 1 1 d . . . . .
H36 H 1.293195 1.033502 0.254617 0.074 Uiso 1 1 calc R U . . .
C38 C 1.1183(9) 1.1536(4) 0.3077(4) 0.065(2) Uani 1 1 d . . . . .
H38 H 1.207444 1.171419 0.296712 0.078 Uiso 1 1 calc R U . . .
C14 C 0.3467(7) 0.4139(4) -0.0752(4) 0.0559(17) Uani 1 1 d . . . . .
H14 H 0.353553 0.449720 -0.116507 0.067 Uiso 1 1 calc R U . . .
C6 C 0.4364(8) 0.6700(4) 0.6505(4) 0.0609(18) Uani 1 1 d . . . . .
H6 H 0.450228 0.682952 0.699601 0.073 Uiso 1 1 calc R U . . .
C39 C 1.0123(9) 1.2048(4) 0.3353(4) 0.067(2) Uani 1 1 d . . . . .
H39 H 1.027813 1.257925 0.343135 0.080 Uiso 1 1 calc R U . . .
C17 C 0.3492(9) 0.2018(4) -0.0334(4) 0.067(2) Uani 1 1 d . . . . .
H17 H 0.368047 0.180115 -0.082383 0.081 Uiso 1 1 calc R U . . .
C18 C 0.3312(10) 0.1534(5) 0.0289(5) 0.080(2) Uani 1 1 d . . . . .
H18 H 0.334814 0.098251 0.022811 0.096 Uiso 1 1 calc R U . . .
C20 C 0.3035(9) 0.2643(4) 0.1124(4) 0.065(2) Uani 1 1 d . . . . .
H20 H 0.289981 0.284713 0.161908 0.079 Uiso 1 1 calc R U . . .
C19 C 0.3075(12) 0.1850(5) 0.1014(5) 0.089(3) Uani 1 1 d . . . . .
H19 H 0.293991 0.150840 0.143837 0.107 Uiso 1 1 calc R U . . .
N14 N 0.6920(6) 0.9376(3) 0.4342(4) 0.0583(14) Uani 1 1 d . . . . .
C45 C 0.6487(7) 0.9328(4) 0.4976(4) 0.0522(16) Uani 1 1 d . . . . .
C44 C 0.5955(9) 0.9830(4) 0.2005(5) 0.065(2) Uani 1 1 d . . . . .
N18 N 1.0467(9) 0.9261(5) 0.0813(5) 0.091(2) Uani 1 1 d . . . . .
O3 O 1.0232(11) 1.0559(5) 0.1129(5) 0.131(3) Uani 1 1 d . . . . .
C47 C 1.1925(12) 0.9235(8) 0.0560(7) 0.111(4) Uani 1 1 d . . . . .
H47A H 1.235336 0.876785 0.077081 0.166 Uiso 1 1 calc R U . . .
H47B H 1.229338 0.970376 0.072915 0.166 Uiso 1 1 calc R U . . .
H47C H 1.211133 0.921421 0.000911 0.166 Uiso 1 1 calc R U . . .
C46 C 0.9819(17) 0.8539(9) 0.0699(8) 0.141(5) Uani 1 1 d . . . . .
H46A H 0.975036 0.849140 0.016531 0.212 Uiso 1 1 calc R U . . .
H46B H 0.890736 0.855446 0.099888 0.212 Uiso 1 1 calc R U . . .
H46C H 1.036535 0.808789 0.085719 0.212 Uiso 1 1 calc R U . . .
C48 C 0.9713(13) 0.9902(8) 0.1065(6) 0.105(3) Uani 1 1 d . . . . .
H48 H 0.875876 0.987134 0.120112 0.127 Uiso 1 1 calc R U . . .
N13 N 0.1884(7) 0.4149(3) 0.2357(4) 0.0605(15) Uani 1 1 d . . . . .
S3 S 0.0046(3) 0.42591(13) 0.36950(14) 0.0863(7) Uani 1 1 d . . . . .
C43 C 0.1106(8) 0.4196(4) 0.2904(5) 0.0638(19) Uani 1 1 d . . . . .
S5 S 0.5251(3) 0.99456(17) 0.12359(14) 0.0935(7) Uani 1 1 d . . . . .
N15 N 0.6406(6) 0.9769(3) 0.2537(3) 0.0570(14) Uani 1 1 d . . . . .
C53 C 0.9778(10) 0.5837(6) 0.2025(6) 0.087(3) Uani 1 1 d . . . . .
H53 H 0.955833 0.557269 0.249404 0.104 Uiso 1 1 calc R U . . .
O2 O 1.0087(6) 0.6495(4) 0.2031(4) 0.091(2) Uani 1 1 d . . . . .
N17 N 0.9720(8) 0.5439(4) 0.1386(5) 0.083(2) Uani 1 1 d . . . . .
C54 C 0.9347(11) 0.4629(6) 0.1399(7) 0.100(3) Uani 1 1 d . . . . .
H54A H 1.011161 0.429846 0.114030 0.149 Uiso 1 1 calc R U . . .
H54B H 0.855816 0.459498 0.114386 0.149 Uiso 1 1 calc R U . . .
H54C H 0.911975 0.444878 0.192191 0.149 Uiso 1 1 calc R U . . .
C52 C 1.0031(11) 0.5864(7) 0.0653(7) 0.104(3) Uani 1 1 d . . . . .
H52A H 0.921507 0.591792 0.041398 0.156 Uiso 1 1 calc R U . . .
H52B H 1.075690 0.556788 0.032282 0.156 Uiso 1 1 calc R U . . .
H52C H 1.032586 0.638379 0.073925 0.156 Uiso 1 1 calc R U . . .
Cl1 Cl 0.55019(18) 0.40472(10) 0.17158(9) 0.0570(4) Uani 1 1 d . . . . .
O1 O 0.2488(7) 0.7082(4) -0.0090(3) 0.0832(17) Uani 1 1 d . . . . .
N16 N 0.2353(9) 0.7755(4) -0.1178(4) 0.087(2) Uani 1 1 d . . . . .
C51 C 0.2938(11) 0.7514(5) -0.0605(5) 0.078(2) Uani 1 1 d . . . . .
H51 H 0.380919 0.769709 -0.058924 0.094 Uiso 1 1 calc R U . . .
C49 C 0.0994(14) 0.7468(7) -0.1272(7) 0.118(4) Uani 1 1 d . . . . .
H49A H 0.112940 0.705852 -0.165288 0.177 Uiso 1 1 calc R U . . .
H49B H 0.041851 0.790498 -0.143162 0.177 Uiso 1 1 calc R U . . .
H49C H 0.055373 0.725519 -0.079112 0.177 Uiso 1 1 calc R U . . .
C50 C 0.2994(14) 0.8265(7) -0.1755(6) 0.116(4) Uani 1 1 d . . . . .
H50A H 0.246515 0.876850 -0.174347 0.174 Uiso 1 1 calc R U . . .
H50B H 0.303618 0.802456 -0.224833 0.174 Uiso 1 1 calc R U . . .
H50C H 0.391549 0.834757 -0.166718 0.174 Uiso 1 1 calc R U . . .

loop_
_atom_site_aniso_label
_atom_site_aniso_U_11
_atom_site_aniso_U_22
_atom_site_aniso_U_33
_atom_site_aniso_U_23
_atom_site_aniso_U_13
_atom_site_aniso_U_12
Zn1 0.0471(5) 0.0404(4) 0.0461(5) 0.0024(3) -0.0087(3) -0.0073(3)
Zn2 0.0546(5) 0.0456(5) 0.0461(5) 0.0038(3) -0.0100(4) -0.0069(4)
Zn3 0.0509(5) 0.0473(5) 0.0550(5) 0.0047(4) -0.0095(4) -0.0061(4)
S1 0.0574(10) 0.0434(8) 0.0504(9) 0.0040(7) -0.0115(7) -0.0044(7)
S2 0.0481(9) 0.0439(8) 0.0549(9) 0.0033(7) -0.0086(7) -0.0074(6)
S4 0.0802(13) 0.0534(10) 0.0599(11) 0.0015(8) -0.0041(9) -0.0047(9)
N4 0.054(3) 0.040(3) 0.043(3) 0.005(2) -0.011(2) 0.000(2)
N2 0.037(3) 0.050(3) 0.045(3) 0.004(2) -0.009(2) -0.003(2)
N8 0.049(3) 0.045(3) 0.044(3) 0.005(2) -0.008(2) -0.006(2)
N5 0.054(3) 0.047(3) 0.047(3) 0.005(2) -0.015(2) -0.009(2)
N11 0.049(3) 0.043(3) 0.057(3) 0.007(2) -0.011(2) -0.006(2)
N9 0.049(3) 0.042(3) 0.050(3) 0.005(2) -0.003(2) -0.008(2)
N7 0.051(3) 0.043(3) 0.043(3) 0.004(2) -0.012(2) -0.006(2)
N1 0.040(3) 0.040(3) 0.045(3) 0.004(2) -0.007(2) -0.002(2)
N10 0.049(3) 0.039(3) 0.064(3) 0.007(2) -0.008(3) -0.001(2)
N12 0.047(3) 0.053(3) 0.057(3) 0.008(2) -0.011(2) -0.006(2)
N3 0.053(3) 0.046(3) 0.047(3) -0.002(2) -0.011(2) -0.005(2)
C22 0.046(4) 0.043(3) 0.051(4) 0.010(3) -0.006(3) -0.005(3)
C25 0.053(4) 0.044(3) 0.047(4) 0.004(3) -0.005(3) -0.004(3)
C29 0.050(4) 0.046(4) 0.063(4) 0.002(3) -0.012(3) -0.002(3)
C27 0.043(4) 0.061(4) 0.067(4) 0.015(3) -0.002(3) -0.009(3)
C1 0.041(3) 0.047(3) 0.046(3) 0.005(3) -0.007(3) -0.004(3)
C9 0.043(3) 0.048(3) 0.046(4) 0.003(3) -0.004(3) -0.001(3)
N6 0.054(3) 0.052(3) 0.044(3) 0.005(2) -0.011(2) -0.008(2)
C42 0.061(4) 0.051(4) 0.052(4) 0.004(3) -0.013(3) -0.014(3)
C11 0.040(3) 0.044(3) 0.051(4) 0.008(3) -0.010(3) -0.004(2)
C23 0.052(4) 0.045(4) 0.064(4) -0.001(3) -0.008(3) -0.006(3)
C7 0.066(5) 0.047(4) 0.057(4) 0.000(3) -0.011(3) -0.003(3)
C41 0.065(5) 0.058(4) 0.063(5) 0.006(3) -0.015(4) -0.001(3)
C4 0.042(4) 0.059(4) 0.050(4) 0.008(3) -0.003(3) 0.003(3)
C13 0.052(4) 0.055(4) 0.042(3) 0.008(3) -0.010(3) -0.011(3)
C26 0.049(4) 0.051(4) 0.058(4) 0.002(3) -0.001(3) 0.003(3)
C34 0.053(4) 0.048(4) 0.048(4) 0.007(3) -0.011(3) -0.008(3)
C2 0.050(4) 0.050(4) 0.055(4) 0.014(3) -0.004(3) -0.007(3)
C32 0.046(4) 0.049(4) 0.045(3) 0.007(3) -0.009(3) -0.008(3)
C3 0.046(4) 0.061(4) 0.049(4) 0.010(3) -0.004(3) -0.005(3)
C21 0.064(4) 0.050(4) 0.054(4) -0.004(3) -0.011(3) -0.013(3)
C37 0.064(5) 0.051(4) 0.061(4) 0.011(3) -0.014(3) -0.016(3)
C5 0.056(4) 0.069(4) 0.036(3) 0.001(3) -0.008(3) -0.005(3)
C28 0.052(4) 0.048(4) 0.070(5) 0.000(3) -0.009(3) -0.008(3)
C31 0.056(4) 0.038(3) 0.057(4) 0.008(3) -0.006(3) -0.007(3)
C12 0.060(4) 0.053(4) 0.047(4) 0.006(3) -0.008(3) -0.009(3)
C24 0.068(5) 0.051(4) 0.051(4) -0.001(3) -0.004(3) 0.003(3)
C15 0.058(4) 0.065(4) 0.049(4) -0.006(3) -0.015(3) -0.005(3)
C33 0.049(4) 0.055(4) 0.054(4) 0.014(3) -0.009(3) -0.006(3)
C8 0.061(4) 0.045(3) 0.042(3) 0.005(3) -0.010(3) -0.005(3)
C30 0.047(4) 0.046(3) 0.046(3) 0.007(3) -0.012(3) -0.003(3)
C10 0.053(4) 0.042(3) 0.055(4) 0.001(3) -0.014(3) -0.005(3)
C16 0.062(4) 0.057(4) 0.047(4) -0.006(3) -0.006(3) -0.008(3)
C35 0.052(4) 0.055(4) 0.061(4) 0.009(3) -0.010(3) -0.007(3)
C40 0.079(6) 0.054(4) 0.071(5) 0.001(4) -0.017(4) 0.002(4)
C36 0.056(4) 0.070(5) 0.061(4) 0.011(4) -0.013(3) -0.012(4)
C38 0.074(5) 0.058(4) 0.067(5) 0.010(4) -0.016(4) -0.023(4)
C14 0.062(4) 0.056(4) 0.048(4) 0.001(3) -0.003(3) -0.006(3)
C6 0.070(5) 0.065(5) 0.049(4) 0.000(3) -0.011(3) -0.006(4)
C39 0.090(6) 0.052(4) 0.060(5) 0.002(3) -0.015(4) -0.017(4)
C17 0.083(6) 0.062(5) 0.058(5) 0.002(4) -0.013(4) -0.015(4)
C18 0.112(7) 0.050(4) 0.079(6) 0.001(4) -0.018(5) -0.017(4)
C20 0.088(6) 0.052(4) 0.057(4) 0.003(3) -0.012(4) -0.012(4)
C19 0.150(10) 0.057(5) 0.059(5) 0.002(4) -0.015(5) -0.010(5)
N14 0.065(4) 0.054(3) 0.057(4) 0.005(3) -0.012(3) -0.007(3)
C45 0.047(4) 0.043(3) 0.067(5) -0.001(3) -0.011(3) -0.002(3)
C44 0.072(5) 0.054(4) 0.063(5) 0.007(3) 0.004(4) -0.003(3)
N18 0.097(6) 0.097(6) 0.080(5) 0.000(4) -0.018(4) -0.013(5)
O3 0.168(9) 0.102(6) 0.120(7) 0.009(5) -0.025(6) 0.012(6)
C47 0.089(8) 0.134(10) 0.110(9) -0.012(7) -0.015(6) -0.003(7)
C46 0.156(13) 0.173(13) 0.110(10) 0.001(9) -0.042(9) -0.070(11)
C48 0.100(8) 0.120(10) 0.092(8) 0.012(7) -0.010(6) 0.014(7)
N13 0.064(4) 0.057(4) 0.059(4) 0.000(3) 0.000(3) -0.018(3)
S3 0.0868(16) 0.0724(13) 0.0879(16) -0.0010(11) 0.0237(12) -0.0114(11)
C43 0.063(5) 0.046(4) 0.082(6) -0.001(3) -0.006(4) -0.016(3)
S5 0.0946(18) 0.1123(19) 0.0767(15) -0.0084(13) -0.0305(13) 0.0140(14)
N15 0.056(4) 0.064(4) 0.051(3) 0.013(3) -0.011(3) 0.000(3)
C53 0.072(6) 0.073(6) 0.114(8) -0.025(5) -0.011(5) 0.005(5)
O2 0.065(4) 0.076(4) 0.130(6) -0.035(4) -0.002(3) -0.012(3)
N17 0.065(4) 0.078(5) 0.109(6) -0.007(4) -0.020(4) -0.003(4)
C54 0.085(7) 0.078(6) 0.147(10) -0.014(6) -0.048(7) -0.008(5)
C52 0.078(7) 0.126(9) 0.114(9) 0.000(7) -0.027(6) -0.017(6)
Cl1 0.0605(10) 0.0590(9) 0.0523(9) 0.0061(7) -0.0134(7) -0.0024(7)
O1 0.107(5) 0.079(4) 0.064(3) 0.019(3) -0.020(3) 0.002(3)
N16 0.119(7) 0.071(5) 0.075(5) 0.013(4) -0.028(4) -0.001(4)
C51 0.096(7) 0.067(5) 0.069(6) 0.010(4) -0.011(5) 0.005(4)
C49 0.139(11) 0.103(8) 0.129(10) 0.023(7) -0.067(9) -0.027(7)
C50 0.157(12) 0.092(7) 0.089(7) 0.036(6) 0.003(7) 0.003(7)

loop_
_atom_type_symbol
_atom_type_description
_atom_type_scat_dispersion_real
_atom_type_scat_dispersion_imag
_atom_type_scat_source
C C 0.0181 0.0091 'International Tables Vol C Tables 4.2.6.8 and 6.1.1.4'
H H 0.0000 0.0000 'International Tables Vol C Tables 4.2.6.8 and 6.1.1.4'
Cl Cl 0.3639 0.7018 'International Tables Vol C Tables 4.2.6.8 and 6.1.1.4'
N N 0.0311 0.0180 'International Tables Vol C Tables 4.2.6.8 and 6.1.1.4'
O O 0.0492 0.0322 'International Tables Vol C Tables 4.2.6.8 and 6.1.1.4'
S S 0.3331 0.5567 'International Tables Vol C Tables 4.2.6.8 and 6.1.1.4'
Zn Zn -1.5491 0.6778 'International Tables Vol C Tables 4.2.6.8 and 6.1.1.4'

loop_
_geom_angle_atom_site_label_1
_geom_angle_atom_site_label_2
_geom_angle_atom_site_label_3
_geom_angle
_geom_angle_site_symmetry_1
_geom_angle_site_symmetry_3
_geom_angle_publ_flag
S2 Zn1 S1 100.46(6) . . ?
N2 Zn1 S1 78.28(14) . . ?
N2 Zn1 S2 91.43(14) . . ?
N2 Zn1 N8 168.6(2) . . ?
N2 Zn1 N7 115.32(19) . . ?
N2 Zn1 N1 74.96(19) . . ?
N8 Zn1 S1 97.17(14) . . ?
N8 Zn1 S2 78.99(15) . . ?
N8 Zn1 N7 75.17(19) . . ?
N8 Zn1 N1 111.33(19) . . ?
N7 Zn1 S1 93.14(14) . . ?
N7 Zn1 S2 152.07(14) . . ?
N7 Zn1 N1 87.47(18) . . ?
N1 Zn1 S1 150.59(14) . . ?
N1 Zn1 S2 92.23(13) . . ?
N5 Zn2 N3 72.3(2) . . ?
N5 Zn2 N6 74.9(2) . . ?
N5 Zn2 Cl1 115.19(16) . . ?
N3 Zn2 N6 146.9(2) . . ?
N3 Zn2 Cl1 101.33(16) . . ?
N6 Zn2 Cl1 96.03(16) . . ?
N13 Zn2 N5 127.3(3) . . ?
N13 Zn2 N3 96.1(2) . . ?
N13 Zn2 N6 100.6(2) . . ?
N13 Zn2 Cl1 117.5(2) . . ?
N11 Zn3 N9 72.5(2) . . ?
N11 Zn3 N12 74.5(2) . . ?
N9 Zn3 N12 147.0(2) . . ?
N14 Zn3 N11 121.7(2) . . ?
N14 Zn3 N9 96.6(2) . . ?
N14 Zn3 N12 100.2(2) . . ?
N14 Zn3 N15 121.3(3) . . ?
N15 Zn3 N11 116.6(2) . . ?
N15 Zn3 N9 94.7(2) . . ?
N15 Zn3 N12 100.4(2) . . ?
C11 S1 Zn1 93.5(2) . . ?
C32 S2 Zn1 94.5(2) . . ?
N5 N4 H4 121.5 . . ?
N5 N4 C11 116.9(5) . . ?
C11 N4 H4 121.5 . . ?
N3 N2 Zn1 123.2(4) . . ?
C10 N2 Zn1 117.1(4) . . ?
C10 N2 N3 119.0(5) . . ?
N9 N8 Zn1 123.2(4) . . ?
C31 N8 Zn1 117.4(4) . . ?
C31 N8 N9 119.3(5) . . ?
N4 N5 Zn2 119.2(4) . . ?
C12 N5 Zn2 119.2(4) . . ?
C12 N5 N4 121.5(5) . . ?
N10 N11 Zn3 118.6(4) . . ?
C33 N11 Zn3 119.5(5) . . ?
C33 N11 N10 121.9(6) . . ?
N8 N9 Zn3 130.5(4) . . ?
C32 N9 Zn3 116.2(4) . . ?
C32 N9 N8 113.3(5) . . ?
C22 N7 Zn1 113.4(4) . . ?
C22 N7 C30 119.0(5) . . ?
C30 N7 Zn1 127.6(4) . . ?
C1 N1 Zn1 112.3(4) . . ?
C1 N1 C9 118.4(5) . . ?
C9 N1 Zn1 129.2(4) . . ?
N11 N10 H10 121.0 . . ?
N11 N10 C32 118.1(5) . . ?
C32 N10 H10 121.0 . . ?
C42 N12 Zn3 126.8(5) . . ?
C34 N12 Zn3 113.1(4) . . ?
C34 N12 C42 120.1(6) . . ?
N2 N3 Zn2 129.7(4) . . ?
C11 N3 Zn2 118.2(4) . . ?
C11 N3 N2 112.1(5) . . ?
N7 C22 C23 122.1(6) . . ?
N7 C22 C31 116.4(6) . . ?
C23 C22 C31 121.4(6) . . ?
C26 C25 C30 118.8(6) . . ?
C24 C25 C26 123.2(6) . . ?
C24 C25 C30 118.0(6) . . ?
C28 C29 H29 119.7 . . ?
C28 C29 C30 120.5(6) . . ?
C30 C29 H29 119.7 . . ?
C26 C27 H27 119.9 . . ?
C26 C27 C28 120.3(6) . . ?
C28 C27 H27 119.9 . . ?
N1 C1 C2 122.8(6) . . ?
N1 C1 C10 116.4(5) . . ?
C2 C1 C10 120.8(6) . . ?
N1 C9 C4 121.6(6) . . ?
N1 C9 C8 119.1(5) . . ?
C8 C9 C4 119.2(6) . . ?
C13 N6 Zn2 111.9(4) . . ?
C13 N6 C21 119.2(6) . . ?
C21 N6 Zn2 127.4(4) . . ?
N12 C42 C41 120.3(6) . . ?
N12 C42 C37 120.7(7) . . ?
C41 C42 C37 118.9(6) . . ?
N4 C11 S1 116.6(4) . . ?
N3 C11 S1 129.9(5) . . ?
N3 C11 N4 113.4(5) . . ?
C22 C23 H23 120.0 . . ?
C24 C23 C22 119.9(6) . . ?
C24 C23 H23 120.0 . . ?
C8 C7 H7 119.8 . . ?
C8 C7 C6 120.4(7) . . ?
C6 C7 H7 119.8 . . ?
C42 C41 H41 119.9 . . ?
C40 C41 C42 120.2(8) . . ?
C40 C41 H41 119.9 . . ?
C3 C4 C9 117.7(6) . . ?
C5 C4 C9 119.3(6) . . ?
C5 C4 C3 123.1(6) . . ?
N6 C13 C12 117.1(6) . . ?
N6 C13 C14 123.4(6) . . ?
C14 C13 C12 119.5(6) . . ?
C25 C26 H26 119.9 . . ?
C27 C26 C25 120.2(6) . . ?
C27 C26 H26 119.9 . . ?
N12 C34 C33 115.6(6) . . ?
N12 C34 C35 122.4(6) . . ?
C35 C34 C33 122.0(6) . . ?
C1 C2 H2 119.8 . . ?
C3 C2 C1 120.4(6) . . ?
C3 C2 H2 119.8 . . ?
N9 C32 S2 128.9(5) . . ?
N9 C32 N10 114.6(5) . . ?
N10 C32 S2 116.5(5) . . ?
C4 C3 H3 120.5 . . ?
C2 C3 C4 119.1(6) . . ?
C2 C3 H3 120.5 . . ?
N6 C21 C16 120.6(6) . . ?
N6 C21 C20 119.6(6) . . ?
C20 C21 C16 119.8(6) . . ?
C36 C37 C42 117.1(6) . . ?
C38 C37 C42 119.0(7) . . ?
C38 C37 C36 123.9(7) . . ?
C4 C5 H5 119.9 . . ?
C6 C5 C4 120.2(6) . . ?
C6 C5 H5 119.9 . . ?
C29 C28 C27 121.3(6) . . ?
C29 C28 H28 119.3 . . ?
C27 C28 H28 119.3 . . ?
N8 C31 C22 117.3(6) . . ?
N8 C31 H31 121.3 . . ?
C22 C31 H31 121.3 . . ?
N5 C12 C13 115.5(6) . . ?
N5 C12 H12 122.2 . . ?
C13 C12 H12 122.2 . . ?
C25 C24 H24 120.2 . . ?
C23 C24 C25 119.7(6) . . ?
C23 C24 H24 120.2 . . ?
C16 C15 H15 120.1 . . ?
C14 C15 H15 120.1 . . ?
C14 C15 C16 119.7(6) . . ?
N11 C33 C34 117.3(6) . . ?
N11 C33 H33 121.3 . . ?
C34 C33 H33 121.3 . . ?
C9 C8 H8 120.0 . . ?
C7 C8 C9 120.1(6) . . ?
C7 C8 H8 120.0 . . ?
N7 C30 C25 121.2(6) . . ?
N7 C30 C29 120.0(6) . . ?
C29 C30 C25 118.8(6) . . ?
N2 C10 C1 118.3(6) . . ?
N2 C10 H10A 120.8 . . ?
C1 C10 H10A 120.8 . . ?
C15 C16 C21 118.8(6) . . ?
C17 C16 C21 119.4(7) . . ?
C17 C16 C15 121.7(6) . . ?
C34 C35 H35 120.7 . . ?
C36 C35 C34 118.6(7) . . ?
C36 C35 H35 120.7 . . ?
C41 C40 H40 119.5 . . ?
C41 C40 C39 120.9(8) . . ?
C39 C40 H40 119.5 . . ?
C37 C36 H36 119.4 . . ?
C35 C36 C37 121.2(7) . . ?
C35 C36 H36 119.4 . . ?
C37 C38 H38 119.6 . . ?
C39 C38 C37 120.8(7) . . ?
C39 C38 H38 119.6 . . ?
C13 C14 H14 120.9 . . ?
C15 C14 C13 118.2(6) . . ?
C15 C14 H14 120.9 . . ?
C7 C6 H6 119.6 . . ?
C5 C6 C7 120.8(7) . . ?
C5 C6 H6 119.6 . . ?
C40 C39 H39 120.0 . . ?
C38 C39 C40 120.0(7) . . ?
C38 C39 H39 120.0 . . ?
C16 C17 H17 120.1 . . ?
C18 C17 C16 119.8(7) . . ?
C18 C17 H17 120.1 . . ?
C17 C18 H18 119.9 . . ?
C17 C18 C19 120.3(8) . . ?
C19 C18 H18 119.9 . . ?
C21 C20 H20 120.5 . . ?
C19 C20 C21 119.0(7) . . ?
C19 C20 H20 120.5 . . ?
C18 C19 H19 119.2 . . ?
C20 C19 C18 121.5(8) . . ?
C20 C19 H19 119.2 . . ?
C45 N14 Zn3 163.9(6) . . ?
N14 C45 S4 177.8(7) . . ?
N15 C44 S5 177.9(8) . . ?
C47 N18 C46 115.0(11) . . ?
C48 N18 C47 124.4(10) . . ?
C48 N18 C46 120.3(12) . . ?
N18 C47 H47A 109.5 . . ?
N18 C47 H47B 109.5 . . ?
N18 C47 H47C 109.5 . . ?
H47A C47 H47B 109.5 . . ?
H47A C47 H47C 109.5 . . ?
H47B C47 H47C 109.5 . . ?
N18 C46 H46A 109.5 . . ?
N18 C46 H46B 109.5 . . ?
N18 C46 H46C 109.5 . . ?
H46A C46 H46B 109.5 . . ?
H46A C46 H46C 109.5 . . ?
H46B C46 H46C 109.5 . . ?
N18 C48 H48 118.9 . . ?
O3 C48 N18 122.3(12) . . ?
O3 C48 H48 118.9 . . ?
C43 N13 Zn2 151.4(6) . . ?
N13 C43 S3 178.1(8) . . ?
C44 N15 Zn3 153.7(6) . . ?
O2 C53 H53 118.1 . . ?
O2 C53 N17 123.8(11) . . ?
N17 C53 H53 118.1 . . ?
C53 N17 C54 122.4(9) . . ?
C53 N17 C52 117.8(9) . . ?
C54 N17 C52 119.8(9) . . ?
N17 C54 H54A 109.5 . . ?
N17 C54 H54B 109.5 . . ?
N17 C54 H54C 109.5 . . ?
H54A C54 H54B 109.5 . . ?
H54A C54 H54C 109.5 . . ?
H54B C54 H54C 109.5 . . ?
N17 C52 H52A 109.5 . . ?
N17 C52 H52B 109.5 . . ?
N17 C52 H52C 109.5 . . ?
H52A C52 H52B 109.5 . . ?
H52A C52 H52C 109.5 . . ?
H52B C52 H52C 109.5 . . ?
C51 N16 C49 120.3(9) . . ?
C51 N16 C50 122.1(10) . . ?
C50 N16 C49 117.5(9) . . ?
O1 C51 N16 127.3(10) . . ?
O1 C51 H51 116.3 . . ?
N16 C51 H51 116.3 . . ?
N16 C49 H49A 109.5 . . ?
N16 C49 H49B 109.5 . . ?
N16 C49 H49C 109.5 . . ?
H49A C49 H49B 109.5 . . ?
H49A C49 H49C 109.5 . . ?
H49B C49 H49C 109.5 . . ?
N16 C50 H50A 109.5 . . ?
N16 C50 H50B 109.5 . . ?
N16 C50 H50C 109.5 . . ?
H50A C50 H50B 109.5 . . ?
H50A C50 H50C 109.5 . . ?
H50B C50 H50C 109.5 . . ?

loop_
_geom_bond_atom_site_label_1
_geom_bond_atom_site_label_2
_geom_bond_distance
_geom_bond_site_symmetry_2
_geom_bond_publ_flag
Zn1 S1 2.5032(18) . ?
Zn1 S2 2.4958(18) . ?
Zn1 N2 2.120(5) . ?
Zn1 N8 2.128(5) . ?
Zn1 N7 2.202(5) . ?
Zn1 N1 2.248(5) . ?
Zn2 N5 2.100(5) . ?
Zn2 N3 2.202(5) . ?
Zn2 N6 2.236(5) . ?
Zn2 N13 1.975(6) . ?
Zn2 Cl1 2.243(2) . ?
Zn3 N11 2.087(6) . ?
Zn3 N9 2.220(5) . ?
Zn3 N12 2.227(5) . ?
Zn3 N14 1.960(6) . ?
Zn3 N15 1.961(6) . ?
S1 C11 1.694(6) . ?
S2 C32 1.707(6) . ?
S4 C45 1.622(8) . ?
N4 H4 0.8800 . ?
N4 N5 1.351(7) . ?
N4 C11 1.398(8) . ?
N2 N3 1.369(7) . ?
N2 C10 1.284(8) . ?
N8 N9 1.382(8) . ?
N8 C31 1.276(8) . ?
N5 C12 1.291(9) . ?
N11 N10 1.352(7) . ?
N11 C33 1.271(9) . ?
N9 C32 1.337(8) . ?
N7 C22 1.331(8) . ?
N7 C30 1.367(8) . ?
N1 C1 1.328(8) . ?
N1 C9 1.378(8) . ?
N10 H10 0.8800 . ?
N10 C32 1.355(8) . ?
N12 C42 1.363(9) . ?
N12 C34 1.333(9) . ?
N3 C11 1.331(8) . ?
C22 C23 1.415(9) . ?
C22 C31 1.462(9) . ?
C25 C26 1.408(9) . ?
C25 C24 1.403(10) . ?
C25 C30 1.430(9) . ?
C29 H29 0.9500 . ?
C29 C28 1.360(10) . ?
C29 C30 1.405(9) . ?
C27 H27 0.9500 . ?
C27 C26 1.380(10) . ?
C27 C28 1.381(10) . ?
C1 C2 1.403(9) . ?
C1 C10 1.450(9) . ?
C9 C4 1.425(9) . ?
C9 C8 1.404(9) . ?
N6 C13 1.327(8) . ?
N6 C21 1.367(9) . ?
C42 C41 1.416(11) . ?
C42 C37 1.433(10) . ?
C23 H23 0.9500 . ?
C23 C24 1.354(10) . ?
C7 H7 0.9500 . ?
C7 C8 1.375(10) . ?
C7 C6 1.408(10) . ?
C41 H41 0.9500 . ?
C41 C40 1.362(11) . ?
C4 C3 1.421(10) . ?
C4 C5 1.409(10) . ?
C13 C12 1.474(10) . ?
C13 C14 1.421(10) . ?
C26 H26 0.9500 . ?
C34 C33 1.452(10) . ?
C34 C35 1.417(10) . ?
C2 H2 0.9500 . ?
C2 C3 1.354(10) . ?
C3 H3 0.9500 . ?
C21 C16 1.428(10) . ?
C21 C20 1.404(10) . ?
C37 C36 1.421(11) . ?
C37 C38 1.409(10) . ?
C5 H5 0.9500 . ?
C5 C6 1.359(10) . ?
C28 H28 0.9500 . ?
C31 H31 0.9500 . ?
C12 H12 0.9500 . ?
C24 H24 0.9500 . ?
C15 H15 0.9500 . ?
C15 C16 1.406(10) . ?
C15 C14 1.373(10) . ?
C33 H33 0.9500 . ?
C8 H8 0.9500 . ?
C10 H10A 0.9500 . ?
C16 C17 1.399(10) . ?
C35 H35 0.9500 . ?
C35 C36 1.349(10) . ?
C40 H40 0.9500 . ?
C40 C39 1.418(12) . ?
C36 H36 0.9500 . ?
C38 H38 0.9500 . ?
C38 C39 1.365(12) . ?
C14 H14 0.9500 . ?
C6 H6 0.9500 . ?
C39 H39 0.9500 . ?
C17 H17 0.9500 . ?
C17 C18 1.376(11) . ?
C18 H18 0.9500 . ?
C18 C19 1.403(12) . ?
C20 H20 0.9500 . ?
C20 C19 1.373(11) . ?
C19 H19 0.9500 . ?
N14 C45 1.157(9) . ?
C44 S5 1.654(10) . ?
C44 N15 1.123(10) . ?
N18 C47 1.453(14) . ?
N18 C46 1.467(15) . ?
N18 C48 1.333(14) . ?
O3 C48 1.285(16) . ?
C47 H47A 0.9800 . ?
C47 H47B 0.9800 . ?
C47 H47C 0.9800 . ?
C46 H46A 0.9800 . ?
C46 H46B 0.9800 . ?
C46 H46C 0.9800 . ?
C48 H48 0.9500 . ?
N13 C43 1.153(9) . ?
S3 C43 1.633(8) . ?
C53 H53 0.9500 . ?
C53 O2 1.189(11) . ?
C53 N17 1.360(13) . ?
N17 C54 1.460(12) . ?
N17 C52 1.491(13) . ?
C54 H54A 0.9800 . ?
C54 H54B 0.9800 . ?
C54 H54C 0.9800 . ?
C52 H52A 0.9800 . ?
C52 H52B 0.9800 . ?
C52 H52C 0.9800 . ?
O1 C51 1.220(10) . ?
N16 C51 1.311(11) . ?
N16 C49 1.510(15) . ?
N16 C50 1.439(12) . ?
C51 H51 0.9500 . ?
C49 H49A 0.9800 . ?
C49 H49B 0.9800 . ?
C49 H49C 0.9800 . ?
C50 H50A 0.9800 . ?
C50 H50B 0.9800 . ?
C50 H50C 0.9800 . ?

loop_
_geom_hbond_atom_site_label_D
_geom_hbond_atom_site_label_H
_geom_hbond_atom_site_label_A
_geom_hbond_distance_DH
_geom_hbond_distance_HA
_geom_hbond_distance_DA
_geom_hbond_angle_DHA
_geom_hbond_site_symmetry_A
_geom_hbond_publ_flag
N4 H4 O1 0.88 1.88 2.689(7) 152.3 . yes
N10 H10 O2 0.88 1.80 2.669(8) 170.1 . yes

loop_
_geom_torsion_atom_site_label_1
_geom_torsion_atom_site_label_2
_geom_torsion_atom_site_label_3
_geom_torsion_atom_site_label_4
_geom_torsion
_geom_torsion_site_symmetry_1
_geom_torsion_site_symmetry_2
_geom_torsion_site_symmetry_3
_geom_torsion_site_symmetry_4
_geom_torsion_publ_flag
Zn1 S1 C11 N4 -168.7(4) . . . . ?
Zn1 S1 C11 N3 9.3(6) . . . . ?
Zn1 S2 C32 N9 7.0(6) . . . . ?
Zn1 S2 C32 N10 -172.7(5) . . . . ?
Zn1 N2 N3 Zn2 161.8(3) . . . . ?
Zn1 N2 N3 C11 -16.0(7) . . . . ?
Zn1 N2 C10 C1 9.7(8) . . . . ?
Zn1 N8 N9 Zn3 173.0(3) . . . . ?
Zn1 N8 N9 C32 -9.3(7) . . . . ?
Zn1 N8 C31 C22 7.4(8) . . . . ?
Zn1 N7 C22 C23 -175.1(5) . . . . ?
Zn1 N7 C22 C31 0.9(7) . . . . ?
Zn1 N7 C30 C25 173.2(4) . . . . ?
Zn1 N7 C30 C29 -6.1(9) . . . . ?
Zn1 N1 C1 C2 -173.3(5) . . . . ?
Zn1 N1 C1 C10 7.1(7) . . . . ?
Zn1 N1 C9 C4 172.6(4) . . . . ?
Zn1 N1 C9 C8 -11.4(8) . . . . ?
Zn2 N5 C12 C13 4.5(8) . . . . ?
Zn2 N3 C11 S1 -176.4(4) . . . . ?
Zn2 N3 C11 N4 1.7(7) . . . . ?
Zn2 N6 C13 C12 -11.6(8) . . . . ?
Zn2 N6 C13 C14 168.0(6) . . . . ?
Zn2 N6 C21 C16 -163.7(5) . . . . ?
Zn2 N6 C21 C20 15.7(10) . . . . ?
Zn3 N11 N10 C32 -2.0(7) . . . . ?
Zn3 N11 C33 C34 -0.7(8) . . . . ?
Zn3 N9 C32 S2 177.7(4) . . . . ?
Zn3 N9 C32 N10 -2.6(7) . . . . ?
Zn3 N12 C42 C41 -2.2(9) . . . . ?
Zn3 N12 C42 C37 179.6(5) . . . . ?
Zn3 N12 C34 C33 -0.2(7) . . . . ?
Zn3 N12 C34 C35 -179.3(5) . . . . ?
N4 N5 C12 C13 -179.7(6) . . . . ?
N2 N3 C11 S1 1.6(8) . . . . ?
N2 N3 C11 N4 179.7(5) . . . . ?
N8 N9 C32 S2 -0.3(8) . . . . ?
N8 N9 C32 N10 179.4(5) . . . . ?
N5 N4 C11 S1 176.9(4) . . . . ?
N5 N4 C11 N3 -1.5(8) . . . . ?
N11 N10 C32 S2 -177.3(4) . . . . ?
N11 N10 C32 N9 3.0(8) . . . . ?
N9 N8 C31 C22 -177.4(5) . . . . ?
N7 C22 C23 C24 0.1(11) . . . . ?
N7 C22 C31 N8 -5.5(9) . . . . ?
N1 C1 C2 C3 0.2(10) . . . . ?
N1 C1 C10 N2 -11.5(9) . . . . ?
N1 C9 C4 C3 -0.3(9) . . . . ?
N1 C9 C4 C5 179.2(6) . . . . ?
N1 C9 C8 C7 -178.1(6) . . . . ?
N10 N11 C33 C34 179.8(6) . . . . ?
N12 C42 C41 C40 -179.3(7) . . . . ?
N12 C42 C37 C36 -0.9(10) . . . . ?
N12 C42 C37 C38 179.6(6) . . . . ?
N12 C34 C33 N11 0.6(9) . . . . ?
N12 C34 C35 C36 0.3(11) . . . . ?
N3 N2 C10 C1 -178.9(5) . . . . ?
C22 N7 C30 C25 -3.7(9) . . . . ?
C22 N7 C30 C29 177.0(6) . . . . ?
C22 C23 C24 C25 -0.9(11) . . . . ?
C1 N1 C9 C4 -2.4(9) . . . . ?
C1 N1 C9 C8 173.5(6) . . . . ?
C1 C2 C3 C4 -3.1(10) . . . . ?
C9 N1 C1 C2 2.5(9) . . . . ?
C9 N1 C1 C10 -177.0(6) . . . . ?
C9 C4 C3 C2 3.0(10) . . . . ?
C9 C4 C5 C6 -3.0(10) . . . . ?
N6 C13 C12 N5 5.5(10) . . . . ?
N6 C13 C14 C15 -1.8(11) . . . . ?
N6 C21 C16 C15 -2.6(11) . . . . ?
N6 C21 C16 C17 176.3(7) . . . . ?
N6 C21 C20 C19 -179.1(8) . . . . ?
C42 N12 C34 C33 179.3(6) . . . . ?
C42 N12 C34 C35 0.2(10) . . . . ?
C42 C41 C40 C39 0.4(12) . . . . ?
C42 C37 C36 C35 1.4(11) . . . . ?
C42 C37 C38 C39 -1.1(11) . . . . ?
C11 N4 N5 Zn2 0.6(7) . . . . ?
C11 N4 N5 C12 -175.2(6) . . . . ?
C23 C22 C31 N8 170.6(6) . . . . ?
C41 C42 C37 C36 -179.2(7) . . . . ?
C41 C42 C37 C38 1.4(10) . . . . ?
C41 C40 C39 C38 -0.1(12) . . . . ?
C4 C9 C8 C7 -2.1(10) . . . . ?
C4 C5 C6 C7 1.7(11) . . . . ?
C13 N6 C21 C16 1.6(10) . . . . ?
C13 N6 C21 C20 -179.1(7) . . . . ?
C26 C25 C24 C23 180.0(7) . . . . ?
C26 C25 C30 N7 -177.6(6) . . . . ?
C26 C25 C30 C29 1.7(10) . . . . ?
C26 C27 C28 C29 0.5(12) . . . . ?
C34 N12 C42 C41 178.4(6) . . . . ?
C34 N12 C42 C37 0.2(10) . . . . ?
C34 C35 C36 C37 -1.0(11) . . . . ?
C2 C1 C10 N2 169.0(6) . . . . ?
C3 C4 C5 C6 176.4(7) . . . . ?
C21 N6 C13 C12 -179.0(6) . . . . ?
C21 N6 C13 C14 0.6(10) . . . . ?
C21 C16 C17 C18 3.9(13) . . . . ?
C21 C20 C19 C18 1.8(16) . . . . ?
C37 C42 C41 C40 -1.1(11) . . . . ?
C37 C38 C39 C40 0.4(12) . . . . ?
C5 C4 C3 C2 -176.4(6) . . . . ?
C28 C29 C30 N7 179.0(6) . . . . ?
C28 C29 C30 C25 -0.4(10) . . . . ?
C28 C27 C26 C25 1.0(11) . . . . ?
C31 N8 N9 Zn3 -1.8(8) . . . . ?
C31 N8 N9 C32 175.8(6) . . . . ?
C31 C22 C23 C24 -175.8(7) . . . . ?
C12 C13 C14 C15 177.8(7) . . . . ?
C24 C25 C26 C27 177.5(7) . . . . ?
C24 C25 C30 N7 2.9(9) . . . . ?
C24 C25 C30 C29 -177.8(6) . . . . ?
C15 C16 C17 C18 -177.2(8) . . . . ?
C33 N11 N10 C32 177.5(6) . . . . ?
C33 C34 C35 C36 -178.8(6) . . . . ?
C8 C9 C4 C3 -176.3(6) . . . . ?
C8 C9 C4 C5 3.2(10) . . . . ?
C8 C7 C6 C5 -0.5(12) . . . . ?
C30 N7 C22 C23 2.2(9) . . . . ?
C30 N7 C22 C31 178.3(6) . . . . ?
C30 C25 C26 C27 -2.0(10) . . . . ?
C30 C25 C24 C23 -0.5(10) . . . . ?
C30 C29 C28 C27 -0.8(11) . . . . ?
C10 N2 N3 Zn2 -9.1(8) . . . . ?
C10 N2 N3 C11 173.2(6) . . . . ?
C10 C1 C2 C3 179.7(6) . . . . ?
C16 C21 C20 C19 0.2(13) . . . . ?
C16 C15 C14 C13 0.7(11) . . . . ?
C16 C17 C18 C19 -2.0(15) . . . . ?
C35 C34 C33 N11 179.7(6) . . . . ?
C36 C37 C38 C39 179.5(7) . . . . ?
C38 C37 C36 C35 -179.2(7) . . . . ?
C14 C13 C12 N5 -174.2(6) . . . . ?
C14 C15 C16 C21 1.4(11) . . . . ?
C14 C15 C16 C17 -177.5(7) . . . . ?
C6 C7 C8 C9 0.7(11) . . . . ?
C17 C18 C19 C20 -0.9(17) . . . . ?
C20 C21 C16 C15 178.1(7) . . . . ?
C20 C21 C16 C17 -3.1(12) . . . . ?
C47 N18 C48 O3 -2.3(18) . . . . ?
C46 N18 C48 O3 -175.8(11) . . . . ?
O2 C53 N17 C54 179.5(9) . . . . ?
O2 C53 N17 C52 -1.6(14) . . . . ?
C49 N16 C51 O1 -2.7(15) . . . . ?
C50 N16 C51 O1 -179.6(10) . . . . ?
